data_7211767
loop_
_publ_author_name
'Tong, Yu-Zhang'
'Wang, Qing-Lun'
'Yang, Guang'
'Yang, Guang-Ming'
'Yan, Shi-Ping'
'Liao, Dai-Zheng'
'Cheng, Peng'

_publ_section_title
;
 Hydrolytic synthesis and structural characterization of five hexanuclear
 oxo-hydroxo lanthanide clusters
;
_journal_issue 2
_journal_name_full CrystEngComm
_journal_page_first 543
_journal_paper_doi 10.1039/b914208h
_journal_volume 12
_journal_year 2010
_chemical_formula_sum 'C12 H30 Cl4 Dy3 N12 O14.5'
_chemical_formula_weight 1203.78
_chemical_name_systematic
;
?
;
_space_group_IT_number 2
_symmetry_space_group_name_Hall '-P 1'
_symmetry_space_group_name_H-M 'P -1'
_atom_sites_solution_hydrogens geom
_atom_sites_solution_primary direct
_atom_sites_solution_secondary difmap
_audit_creation_method SHELXL-97
_cell_angle_alpha 108.55(3)
_cell_angle_beta 106.14(3)
_cell_angle_gamma 96.85(3)
_cell_formula_units_Z 2
_cell_length_a 11.613(2)
_cell_length_b 12.916(3)
_cell_length_c 14.153(3)
_cell_measurement_temperature 293(2)
_cell_measurement_theta_max 25.01
_cell_measurement_theta_min 3.04
_cell_volume 1882.3(9)
_computing_structure_refinement 'SHELXL-97 (Sheldrick, 1997)'
_computing_structure_solution 'SHELXS-97 (Sheldrick, 1990)'
_diffrn_ambient_temperature 293(2)
_diffrn_measured_fraction_theta_full 0.990
_diffrn_measured_fraction_theta_max 0.990
_diffrn_radiation_monochromator graphite
_diffrn_radiation_source 'fine-focus sealed tube'
_diffrn_radiation_type MoK\a
_diffrn_radiation_wavelength 0.71073
_diffrn_reflns_av_R_equivalents 0.0318
_diffrn_reflns_av_sigmaI/netI 0.0362
_diffrn_reflns_limit_h_max 13
_diffrn_reflns_limit_h_min -13
_diffrn_reflns_limit_k_max 15
_diffrn_reflns_limit_k_min -15
_diffrn_reflns_limit_l_max 16
_diffrn_reflns_limit_l_min -16
_diffrn_reflns_number 15741
_diffrn_reflns_theta_full 25.01
_diffrn_reflns_theta_max 25.01
_diffrn_reflns_theta_min 3.04
_exptl_absorpt_coefficient_mu 6.245
_exptl_absorpt_correction_T_max 0.3681
_exptl_absorpt_correction_T_min 0.3681
_exptl_absorpt_correction_type multi-scan
_exptl_absorpt_process_details SADABS
_exptl_crystal_colour yellow
_exptl_crystal_density_diffrn 2.124
_exptl_crystal_density_meas ?
_exptl_crystal_density_method 'not measured'
_exptl_crystal_description block
_exptl_crystal_F_000 1136
_exptl_crystal_size_max 0.20
_exptl_crystal_size_mid 0.20
_exptl_crystal_size_min 0.20
_refine_diff_density_max 4.674
_refine_diff_density_min -2.494
_refine_diff_density_rms 0.152
_refine_ls_extinction_method none
_refine_ls_goodness_of_fit_ref 1.078
_refine_ls_hydrogen_treatment constr
_refine_ls_matrix_type full
_refine_ls_number_parameters 430
_refine_ls_number_reflns 6567
_refine_ls_number_restraints 6
_refine_ls_restrained_S_all 1.080
_refine_ls_R_factor_all 0.0351
_refine_ls_R_factor_gt 0.0320
_refine_ls_shift/su_max 0.006
_refine_ls_shift/su_mean 0.000
_refine_ls_structure_factor_coef Fsqd
_refine_ls_weighting_details 'calc w=1/[\s^2^(Fo^2^)+(0.0328P)^2^+10.3425P] where P=(Fo^2^+2Fc^2^)/3'
_refine_ls_weighting_scheme calc
_refine_ls_wR_factor_gt 0.0797
_refine_ls_wR_factor_ref 0.0812
_reflns_number_gt 6172
_reflns_number_total 6567
_reflns_threshold_expression >2sigma(I)
_cod_data_source_file b914208h.txt
_cod_data_source_block shelxs3
_cod_depositor_comments
;
The following automatic conversions were performed:

'_exptl_crystal_density_meas' value 'none' was changed to '?' - the
value is perceived as not measured.

Automatic conversion script
Id: cif_fix_values 3008 2015-01-20 13:52:24Z robertas 
;
_cod_original_cell_volume 1882.3(7)
_cod_original_sg_symbol_H-M P-1
_cod_original_formula_sum 'C12 H30 Cl4 Dy3 N12 O14.50'
_cod_database_code 7211767

loop_
_symmetry_equiv_pos_as_xyz
'x, y, z'
'-x, -y, -z'

loop_
_atom_site_label
_atom_site_type_symbol
_atom_site_fract_x
_atom_site_fract_y
_atom_site_fract_z
_atom_site_U_iso_or_equiv
_atom_site_adp_type
_atom_site_occupancy
_atom_site_symmetry_multiplicity
_atom_site_calc_flag
_atom_site_refinement_flags
C1 C 0.0785(9) 0.0662(9) 0.9186(7) 0.063(3) Uani 1 1 d .
H1A H -0.0035 0.0642 0.9211 0.095 Uiso 1 1 calc R
H1B H 0.1283 0.1409 0.9584 0.095 Uiso 1 1 calc R
H1C H 0.1133 0.0152 0.9484 0.095 Uiso 1 1 calc R
C2 C 0.0745(7) 0.0333(6) 0.8086(6) 0.0405(18) Uani 1 1 d .
C3 C 0.1213(7) 0.0234(6) 0.6684(6) 0.0396(17) Uani 1 1 d .
C4 C 0.1887(9) 0.0496(8) 0.6018(7) 0.055(2) Uani 1 1 d .
H4A H 0.2529 0.0092 0.6016 0.082 Uiso 1 1 calc R
H4B H 0.2240 0.1286 0.6296 0.082 Uiso 1 1 calc R
H4C H 0.1330 0.0279 0.5309 0.082 Uiso 1 1 calc R
C5 C 0.2011(8) 0.5561(8) 0.0697(6) 0.049(2) Uani 1 1 d .
H5A H 0.2563 0.5064 0.0675 0.073 Uiso 1 1 calc R
H5B H 0.2273 0.6139 0.0461 0.073 Uiso 1 1 calc R
H5C H 0.1194 0.5147 0.0242 0.073 Uiso 1 1 calc R
C6 C 0.2017(6) 0.6077(6) 0.1795(5) 0.0295(14) Uani 1 1 d .
C7 C 0.1542(6) 0.7045(6) 0.3142(6) 0.0332(16) Uani 1 1 d .
C8 C 0.0985(7) 0.7862(7) 0.3774(7) 0.050(2) Uani 1 1 d .
H8A H 0.1264 0.7911 0.4495 0.074 Uiso 1 1 calc R
H8B H 0.0104 0.7616 0.3488 0.074 Uiso 1 1 calc R
H8C H 0.1227 0.8586 0.3746 0.074 Uiso 1 1 calc R
C9 C 0.2038(6) 0.8025(6) 0.7610(6) 0.0333(16) Uani 1 1 d .
H9A H 0.1880 0.7960 0.6888 0.050 Uiso 1 1 calc R
H9B H 0.2363 0.8798 0.8068 0.050 Uiso 1 1 calc R
H9C H 0.1285 0.7748 0.7697 0.050 Uiso 1 1 calc R
C10 C 0.2946(6) 0.7356(5) 0.7883(5) 0.0230(13) Uani 1 1 d .
C11 C 0.4167(6) 0.6610(5) 0.8807(5) 0.0230(13) Uani 1 1 d .
C12 C 0.4807(7) 0.6303(7) 0.9701(6) 0.0378(17) Uani 1 1 d .
H12A H 0.4324 0.5627 0.9667 0.057 Uiso 1 1 calc R
H12B H 0.4918 0.6898 1.0355 0.057 Uiso 1 1 calc R
H12C H 0.5596 0.6185 0.9662 0.057 Uiso 1 1 calc R
Cl1 Cl 0.02188(17) 0.34386(18) 0.14625(16) 0.0446(4) Uani 1 1 d .
Cl2 Cl 0.21737(17) 0.37678(17) 0.74603(16) 0.0448(4) Uani 1 1 d .
Cl3 Cl 0.5000 0.0000 0.0000 0.0585(8) Uani 1 2 d S
Cl4 Cl 0.2602(2) 0.9364(2) 0.1811(2) 0.0708(7) Uani 1 1 d .
Cl5 Cl 0.5000 1.0000 0.5000 0.167(3) Uani 1 2 d SU
Dy1 Dy 0.35504(2) 0.61971(2) 0.53087(2) 0.01858(8) Uani 1 1 d .
Dy2 Dy 0.55805(2) 0.51375(2) 0.68381(2) 0.01791(8) Uani 1 1 d .
Dy3 Dy 0.32746(2) 0.32152(2) 0.44263(2) 0.01825(8) Uani 1 1 d .
N1 N 0.3321(5) 0.7241(4) 0.8840(4) 0.0250(11) Uani 1 1 d .
N2 N 0.2949(6) 0.7683(5) 0.9713(4) 0.0382(15) Uani 1 1 d .
H2A H 0.3265 0.7561 1.0282 0.046 Uiso 1 1 calc R
H2B H 0.2404 0.8079 0.9681 0.046 Uiso 1 1 calc R
N3 N 0.3522(4) 0.6818(4) 0.7289(4) 0.0224(11) Uani 1 1 d .
N4 N 0.4322(5) 0.6349(4) 0.7888(4) 0.0229(11) Uani 1 1 d .
N5 N 0.1307(5) 0.6772(5) 0.2093(5) 0.0355(14) Uani 1 1 d .
N6 N 0.0480(7) 0.7192(7) 0.1444(6) 0.061(2) Uani 1 1 d .
H6A H 0.0397 0.7001 0.0784 0.073 Uiso 1 1 calc R
H6B H 0.0061 0.7637 0.1710 0.073 Uiso 1 1 calc R
N7 N 0.2365(5) 0.6537(5) 0.3499(4) 0.0292(12) Uani 1 1 d .
N8 N 0.2676(5) 0.5916(5) 0.2629(4) 0.0268(12) Uani 1 1 d .
N9 N 0.1563(6) 0.0794(5) 0.7733(5) 0.0388(15) Uani 1 1 d .
N10 N 0.2585(7) 0.1672(6) 0.8390(6) 0.064(2) Uani 1 1 d .
H10A H 0.3091 0.1921 0.8127 0.076 Uiso 1 1 calc R
H10B H 0.2708 0.1963 0.9057 0.076 Uiso 1 1 calc R
N11 N -0.0079(6) -0.0470(5) 0.7277(5) 0.0430(15) Uani 1 1 d .
N12 N 0.0222(6) -0.0535(5) 0.6389(5) 0.0419(15) Uani 1 1 d .
O1 O 0.5455(9) 0.1982(9) 0.7415(16) 0.170(9) Uani 0.75 1 d P
H4D H 0.3941 0.1202 0.0992 0.204 Uiso 0.75 1 d PR
H2C H 0.0318 0.5668 0.7161 0.204 Uiso 0.75 1 d PR
H2D H 0.0950 0.4826 0.6836 0.204 Uiso 0.75 1 d PR
H4E H 0.3200 0.0793 0.1433 0.204 Uiso 0.75 1 d PR
H3A H 0.4991 0.0006 0.2452 0.204 Uiso 0.75 1 d PR
H3B H 0.5557 0.0129 0.1740 0.204 Uiso 0.75 1 d PR
H1D H 0.5364 0.1834 0.6931 0.204 Uiso 0.75 1 d PR
H1E H 0.5466 0.2209 0.7890 0.204 Uiso 0.75 1 d PR
O2 O 0.0505(5) 0.5200(5) 0.6603(4) 0.0230(12) Uani 0.75 1 d P
O3 O 0.5618(7) 0.0099(6) 0.2311(5) 0.0489(19) Uani 0.75 1 d P
O4 O 0.3499(5) 0.1481(5) 0.1306(5) 0.0291(13) Uani 0.75 1 d P
O5 O 0.3442(4) 0.4692(3) 0.5924(3) 0.0222(9) Uani 1 1 d .
O6 O 0.4945(4) 0.4068(4) 0.7793(4) 0.0349(11) Uani 1 1 d .
O7 O 0.7044(4) 0.6452(4) 0.8489(3) 0.0294(10) Uani 1 1 d .
O8 O 0.1673(4) 0.2167(4) 0.2787(4) 0.0380(12) Uani 1 1 d .
O9 O 0.1586(5) 0.2619(4) 0.4966(4) 0.0454(13) Uani 1 1 d .
O10 O 0.3201(5) 0.1230(4) 0.4028(4) 0.0435(13) Uani 1 1 d .
O11 O 0.4853(4) 0.6725(3) 0.4419(3) 0.0197(8) Uani 1 1 d .
O12 O 0.3607(5) 0.8185(4) 0.5817(4) 0.0364(11) Uani 1 1 d .
O13 O 0.1438(4) 0.5959(4) 0.5212(4) 0.0332(11) Uani 1 1 d .
O14 O 0.2737(4) 0.4558(3) 0.3769(3) 0.0195(8) Uani 1 1 d .
O15 O 0.5000 0.5000 0.5000 0.0191(12) Uani 1 2 d S
O16 O 0.5510(4) 0.6857(3) 0.6596(3) 0.0201(9) Uani 1 1 d .

loop_
_atom_site_aniso_label
_atom_site_aniso_U_11
_atom_site_aniso_U_22
_atom_site_aniso_U_33
_atom_site_aniso_U_23
_atom_site_aniso_U_13
_atom_site_aniso_U_12
C1 0.057(6) 0.073(7) 0.049(5) 0.024(5) 0.004(5) 0.009(5)
C2 0.038(4) 0.032(4) 0.046(4) 0.017(4) 0.002(4) 0.011(3)
C3 0.039(4) 0.028(4) 0.048(5) 0.016(4) 0.005(4) 0.010(3)
C4 0.060(5) 0.046(5) 0.059(6) 0.024(5) 0.016(5) 0.011(4)
C5 0.057(5) 0.058(5) 0.037(4) 0.028(4) 0.010(4) 0.017(4)
C6 0.028(3) 0.025(3) 0.035(4) 0.019(3) 0.004(3) 0.002(3)
C7 0.024(3) 0.027(4) 0.050(4) 0.016(3) 0.008(3) 0.011(3)
C8 0.038(4) 0.037(4) 0.064(5) 0.005(4) 0.013(4) 0.021(4)
C9 0.032(4) 0.031(4) 0.048(4) 0.021(3) 0.019(3) 0.018(3)
C10 0.023(3) 0.021(3) 0.027(3) 0.010(3) 0.011(3) 0.006(3)
C11 0.024(3) 0.022(3) 0.021(3) 0.006(3) 0.008(3) 0.003(3)
C12 0.048(4) 0.039(4) 0.030(4) 0.014(3) 0.015(3) 0.014(4)
Cl1 0.0302(9) 0.0556(12) 0.0526(11) 0.0255(10) 0.0134(8) 0.0125(9)
Cl2 0.0364(10) 0.0485(11) 0.0528(11) 0.0201(10) 0.0181(9) 0.0104(9)
Cl3 0.071(2) 0.0492(18) 0.0475(17) 0.0032(14) 0.0314(16) -0.0014(16)
Cl4 0.0702(15) 0.0437(13) 0.0808(17) -0.0080(12) 0.0373(14) 0.0061(11)
Cl5 0.167(3) 0.169(3) 0.167(3) 0.0651(14) 0.0561(14) 0.0404(12)
Dy1 0.01743(14) 0.01945(15) 0.02042(15) 0.00764(12) 0.00725(11) 0.00692(11)
Dy2 0.01764(14) 0.01946(15) 0.01800(15) 0.00782(12) 0.00641(11) 0.00556(11)
Dy3 0.01752(14) 0.01820(15) 0.01982(15) 0.00750(12) 0.00660(11) 0.00476(11)
N1 0.028(3) 0.024(3) 0.022(3) 0.005(2) 0.013(2) 0.007(2)
N2 0.057(4) 0.046(4) 0.026(3) 0.014(3) 0.027(3) 0.029(3)
N3 0.020(2) 0.029(3) 0.022(3) 0.012(2) 0.007(2) 0.009(2)
N4 0.021(3) 0.025(3) 0.023(3) 0.008(2) 0.006(2) 0.010(2)
N5 0.025(3) 0.034(3) 0.047(4) 0.023(3) 0.001(3) 0.009(3)
N6 0.055(4) 0.065(5) 0.059(5) 0.031(4) -0.004(4) 0.036(4)
N7 0.028(3) 0.029(3) 0.034(3) 0.012(3) 0.013(2) 0.011(2)
N8 0.026(3) 0.029(3) 0.033(3) 0.017(3) 0.011(2) 0.013(2)
N9 0.036(3) 0.023(3) 0.047(4) 0.014(3) -0.001(3) 0.000(3)
N10 0.063(5) 0.043(4) 0.049(4) 0.008(4) -0.010(4) -0.027(4)
N11 0.035(3) 0.032(3) 0.050(4) 0.014(3) 0.001(3) 0.000(3)
N12 0.040(4) 0.026(3) 0.045(4) 0.012(3) -0.002(3) 0.000(3)
O1 0.051(6) 0.070(8) 0.41(3) 0.147(13) 0.048(10) 0.012(6)
O2 0.017(3) 0.027(3) 0.023(3) 0.011(3) 0.005(2) 0.001(2)
O3 0.054(4) 0.044(4) 0.033(4) 0.015(3) 0.000(3) -0.015(4)
O4 0.032(3) 0.015(3) 0.029(3) -0.005(3) 0.007(3) 0.008(3)
O5 0.021(2) 0.024(2) 0.022(2) 0.0081(18) 0.0084(18) 0.0067(18)
O6 0.033(3) 0.045(3) 0.037(3) 0.025(2) 0.018(2) 0.010(2)
O7 0.025(2) 0.032(3) 0.025(2) 0.007(2) 0.0035(19) 0.006(2)
O8 0.033(3) 0.031(3) 0.037(3) 0.011(2) -0.002(2) -0.001(2)
O9 0.046(3) 0.036(3) 0.047(3) 0.002(3) 0.027(3) -0.009(2)
O10 0.048(3) 0.024(3) 0.056(3) 0.017(2) 0.010(3) 0.009(2)
O11 0.020(2) 0.018(2) 0.021(2) 0.0089(18) 0.0061(17) 0.0064(17)
O12 0.049(3) 0.029(3) 0.039(3) 0.016(2) 0.019(2) 0.017(2)
O13 0.022(2) 0.044(3) 0.036(3) 0.016(2) 0.012(2) 0.009(2)
O14 0.018(2) 0.020(2) 0.021(2) 0.0087(18) 0.0056(17) 0.0064(17)
O15 0.018(3) 0.027(3) 0.020(3) 0.012(3) 0.010(2) 0.013(3)
O16 0.018(2) 0.023(2) 0.020(2) 0.0079(18) 0.0068(17) 0.0046(17)

loop_
_atom_type_symbol
_atom_type_description
_atom_type_scat_dispersion_real
_atom_type_scat_dispersion_imag
_atom_type_scat_source
C C 0.0033 0.0016 'International Tables Vol C Tables 4.2.6.8 and 6.1.1.4'
H H 0.0000 0.0000 'International Tables Vol C Tables 4.2.6.8 and 6.1.1.4'
Cl Cl 0.1484 0.1585 'International Tables Vol C Tables 4.2.6.8 and 6.1.1.4'
Dy Dy -0.1892 4.4098 'International Tables Vol C Tables 4.2.6.8 and 6.1.1.4'
N N 0.0061 0.0033 'International Tables Vol C Tables 4.2.6.8 and 6.1.1.4'
O O 0.0106 0.0060 'International Tables Vol C Tables 4.2.6.8 and 6.1.1.4'

loop_
_geom_angle_atom_site_label_1
_geom_angle_atom_site_label_2
_geom_angle_atom_site_label_3
_geom_angle
_geom_angle_site_symmetry_1
_geom_angle_site_symmetry_3
C2 C1 H1A 109.5 . .
C2 C1 H1B 109.5 . .
H1A C1 H1B 109.5 . .
C2 C1 H1C 109.5 . .
H1A C1 H1C 109.5 . .
H1B C1 H1C 109.5 . .
N11 C2 N9 108.2(7) . .
N11 C2 C1 125.7(8) . .
N9 C2 C1 126.1(7) . .
N12 C3 N9 109.2(7) . .
N12 C3 C4 127.7(8) . .
N9 C3 C4 123.1(7) . .
C3 C4 H4A 109.5 . .
C3 C4 H4B 109.5 . .
H4A C4 H4B 109.5 . .
C3 C4 H4C 109.5 . .
H4A C4 H4C 109.5 . .
H4B C4 H4C 109.5 . .
C6 C5 H5A 109.5 . .
C6 C5 H5B 109.5 . .
H5A C5 H5B 109.5 . .
C6 C5 H5C 109.5 . .
H5A C5 H5C 109.5 . .
H5B C5 H5C 109.5 . .
N8 C6 N5 108.3(6) . .
N8 C6 C5 126.8(6) . .
N5 C6 C5 124.9(6) . .
N7 C7 N5 109.3(6) . .
N7 C7 C8 126.8(7) . .
N5 C7 C8 123.8(6) . .
C7 C8 H8A 109.5 . .
C7 C8 H8B 109.5 . .
H8A C8 H8B 109.5 . .
C7 C8 H8C 109.5 . .
H8A C8 H8C 109.5 . .
H8B C8 H8C 109.5 . .
C10 C9 H9A 109.5 . .
C10 C9 H9B 109.5 . .
H9A C9 H9B 109.5 . .
C10 C9 H9C 109.5 . .
H9A C9 H9C 109.5 . .
H9B C9 H9C 109.5 . .
N3 C10 N1 109.3(5) . .
N3 C10 C9 127.1(6) . .
N1 C10 C9 123.5(5) . .
N4 C11 N1 109.4(5) . .
N4 C11 C12 127.1(6) . .
N1 C11 C12 123.4(6) . .
C11 C12 H12A 109.5 . .
C11 C12 H12B 109.5 . .
H12A C12 H12B 109.5 . .
C11 C12 H12C 109.5 . .
H12A C12 H12C 109.5 . .
H12B C12 H12C 109.5 . .
O16 Dy1 O14 130.41(14) . .
O16 Dy1 O5 83.92(14) . .
O14 Dy1 O5 74.70(14) . .
O16 Dy1 O11 75.80(14) . .
O14 Dy1 O11 84.50(14) . .
O5 Dy1 O11 129.83(13) . .
O16 Dy1 O13 138.85(15) . .
O14 Dy1 O13 82.01(16) . .
O5 Dy1 O13 81.87(15) . .
O11 Dy1 O13 140.13(15) . .
O16 Dy1 O12 82.17(16) . .
O14 Dy1 O12 138.29(15) . .
O5 Dy1 O12 142.70(15) . .
O11 Dy1 O12 79.38(15) . .
O13 Dy1 O12 86.25(17) . .
O16 Dy1 O15 65.20(10) . .
O14 Dy1 O15 65.21(10) . .
O5 Dy1 O15 64.41(10) . .
O11 Dy1 O15 65.42(9) . .
O13 Dy1 O15 137.47(12) . .
O12 Dy1 O15 136.27(12) . .
O16 Dy1 N3 66.20(14) . .
O14 Dy1 N3 136.02(15) . .
O5 Dy1 N3 66.67(15) . .
O11 Dy1 N3 136.87(15) . .
O13 Dy1 N3 72.69(16) . .
O12 Dy1 N3 76.04(16) . .
O15 Dy1 N3 112.56(11) . .
O16 Dy1 N7 136.33(15) . .
O14 Dy1 N7 65.14(15) . .
O5 Dy1 N7 135.95(16) . .
O11 Dy1 N7 64.74(15) . .
O13 Dy1 N7 75.55(16) . .
O12 Dy1 N7 73.18(17) . .
O15 Dy1 N7 110.76(11) . .
N3 Dy1 N7 136.68(15) . .
O16 Dy1 Dy2 42.89(10) . .
O14 Dy1 Dy2 97.74(10) . .
O5 Dy1 Dy2 42.99(10) . .
O11 Dy1 Dy2 97.92(9) . .
O13 Dy1 Dy2 120.95(12) . .
O12 Dy1 Dy2 122.34(13) . .
O15 Dy1 Dy2 44.946(18) . .
N3 Dy1 Dy2 67.62(10) . .
N7 Dy1 Dy2 155.70(11) . .
O16 Dy1 Dy2 97.85(10) . 2_666
O14 Dy1 Dy2 43.31(10) . 2_666
O5 Dy1 Dy2 96.76(10) . 2_666
O11 Dy1 Dy2 43.44(10) . 2_666
O13 Dy1 Dy2 122.03(12) . 2_666
O12 Dy1 Dy2 119.32(12) . 2_666
O15 Dy1 Dy2 44.77(2) . 2_666
N3 Dy1 Dy2 157.33(10) . 2_666
N7 Dy1 Dy2 65.99(11) . 2_666
Dy2 Dy1 Dy2 89.71(3) . 2_666
O16 Dy1 Dy3 38.79(9) . 2_666
O14 Dy1 Dy3 102.22(10) . 2_666
O5 Dy1 Dy3 100.95(10) . 2_666
O11 Dy1 Dy3 39.70(9) . 2_666
O13 Dy1 Dy3 175.38(12) . 2_666
O12 Dy1 Dy3 89.33(13) . 2_666
O15 Dy1 Dy3 47.00(2) . 2_666
N3 Dy1 Dy3 104.94(11) . 2_666
N7 Dy1 Dy3 104.42(11) . 2_666
Dy2 Dy1 Dy3 60.66(2) . 2_666
Dy2 Dy1 Dy3 61.51(4) 2_666 2_666
O16 Dy2 O5 83.77(14) . .
O16 Dy2 O14 76.49(13) . 2_666
O5 Dy2 O14 129.86(14) . 2_666
O16 Dy2 O11 130.72(14) . 2_666
O5 Dy2 O11 74.93(14) . 2_666
O14 Dy2 O11 84.01(14) 2_666 2_666
O16 Dy2 O6 141.41(15) . .
O5 Dy2 O6 82.22(15) . .
O14 Dy2 O6 137.89(14) 2_666 .
O11 Dy2 O6 79.25(16) 2_666 .
O16 Dy2 O7 78.37(15) . .
O5 Dy2 O7 138.30(14) . .
O14 Dy2 O7 81.86(15) 2_666 .
O11 Dy2 O7 142.97(14) 2_666 .
O6 Dy2 O7 88.75(17) . .
O16 Dy2 O15 65.10(10) . .
O5 Dy2 O15 64.79(10) . .
O14 Dy2 O15 65.07(10) 2_666 .
O11 Dy2 O15 65.62(10) 2_666 .
O6 Dy2 O15 136.38(13) . .
O7 Dy2 O15 134.86(11) . .
O16 Dy2 N8 135.74(15) . 2_666
O5 Dy2 N8 138.33(16) . 2_666
O14 Dy2 N8 65.58(15) 2_666 2_666
O11 Dy2 N8 68.38(16) 2_666 2_666
O6 Dy2 N8 72.34(16) . 2_666
O7 Dy2 N8 74.61(16) . 2_666
O15 Dy2 N8 114.06(12) . 2_666
O16 Dy2 N4 66.49(15) . .
O5 Dy2 N4 65.64(15) . .
O14 Dy2 N4 138.28(15) 2_666 .
O11 Dy2 N4 135.04(15) 2_666 .
O6 Dy2 N4 74.97(16) . .
O7 Dy2 N4 72.69(15) . .
O15 Dy2 N4 112.31(11) . .
N8 Dy2 N4 133.63(16) 2_666 .
O16 Dy2 Dy1 42.44(10) . .
O5 Dy2 Dy1 43.29(10) . .
O14 Dy2 Dy1 98.09(9) 2_666 .
O11 Dy2 Dy1 98.34(10) 2_666 .
O6 Dy2 Dy1 122.33(11) . .
O7 Dy2 Dy1 117.42(11) . .
O15 Dy2 Dy1 45.23(2) . .
N8 Dy2 Dy1 159.22(12) 2_666 .
N4 Dy2 Dy1 67.09(11) . .
O16 Dy2 Dy1 98.21(10) . 2_666
O5 Dy2 Dy1 97.22(10) . 2_666
O14 Dy2 Dy1 42.79(10) 2_666 2_666
O11 Dy2 Dy1 43.45(10) 2_666 2_666
O6 Dy2 Dy1 119.11(12) . 2_666
O7 Dy2 Dy1 122.31(11) . 2_666
O15 Dy2 Dy1 45.052(18) . 2_666
N8 Dy2 Dy1 69.03(12) 2_666 2_666
N4 Dy2 Dy1 157.33(11) . 2_666
Dy1 Dy2 Dy1 90.29(2) . 2_666
O16 Dy2 Dy3 39.22(9) . 2_666
O5 Dy2 Dy3 101.73(10) . 2_666
O14 Dy2 Dy3 39.57(9) 2_666 2_666
O11 Dy2 Dy3 102.63(10) 2_666 2_666
O6 Dy2 Dy3 175.93(12) . 2_666
O7 Dy2 Dy3 87.62(11) . 2_666
O15 Dy2 Dy3 47.31(3) . 2_666
N8 Dy2 Dy3 104.88(12) 2_666 2_666
N4 Dy2 Dy3 105.65(11) . 2_666
Dy1 Dy2 Dy3 61.18(2) . 2_666
Dy1 Dy2 Dy3 61.67(2) 2_666 2_666
O16 Dy3 O14 80.14(14) 2_666 .
O16 Dy3 O5 126.41(15) 2_666 .
O14 Dy3 O5 77.59(14) . .
O16 Dy3 O11 78.72(14) 2_666 2_666
O14 Dy3 O11 127.69(14) . 2_666
O5 Dy3 O11 77.74(14) . 2_666
O16 Dy3 O8 84.33(16) 2_666 .
O14 Dy3 O8 76.72(16) . .
O5 Dy3 O8 134.91(16) . .
O11 Dy3 O8 146.25(16) 2_666 .
O16 Dy3 O9 158.10(16) 2_666 .
O14 Dy3 O9 105.70(18) . .
O5 Dy3 O9 75.39(16) . .
O11 Dy3 O9 111.52(17) 2_666 .
O8 Dy3 O9 76.76(18) . .
O16 Dy3 O10 86.32(17) 2_666 .
O14 Dy3 O10 146.11(17) . .
O5 Dy3 O10 133.93(17) . .
O11 Dy3 O10 78.82(17) 2_666 .
O8 Dy3 O10 71.10(18) . .
O9 Dy3 O10 77.24(19) . .
O16 Dy3 O15 63.49(11) 2_666 .
O14 Dy3 O15 63.67(10) . .
O5 Dy3 O15 62.93(11) . .
O11 Dy3 O15 64.05(10) 2_666 .
O8 Dy3 O15 131.74(12) . .
O9 Dy3 O15 138.20(12) . .
O10 Dy3 O15 135.23(13) . .
O16 Dy3 Dy2 40.98(10) 2_666 2_666
O14 Dy3 Dy2 41.61(10) . 2_666
O5 Dy3 Dy2 96.10(10) . 2_666
O11 Dy3 Dy2 97.14(10) 2_666 2_666
O8 Dy3 Dy2 88.53(12) . 2_666
O9 Dy3 Dy2 147.05(15) . 2_666
O10 Dy3 Dy2 125.84(14) . 2_666
O15 Dy3 Dy2 43.50(2) . 2_666
O16 Dy3 Dy1 40.10(10) 2_666 2_666
O14 Dy3 Dy1 97.08(10) . 2_666
O5 Dy3 Dy1 95.83(11) . 2_666
O11 Dy3 Dy1 41.44(10) 2_666 2_666
O8 Dy3 Dy1 123.60(13) . 2_666
O9 Dy3 Dy1 152.89(15) . 2_666
O10 Dy3 Dy1 92.04(13) . 2_666
O15 Dy3 Dy1 43.50(2) . 2_666
Dy2 Dy3 Dy1 58.16(2) 2_666 2_666
O16 Dy3 Dy1 96.38(11) 2_666 .
O14 Dy3 Dy1 40.06(10) . .
O5 Dy3 Dy1 40.48(10) . .
O11 Dy3 Dy1 96.23(11) 2_666 .
O8 Dy3 Dy1 114.63(12) . .
O9 Dy3 Dy1 101.45(13) . .
O10 Dy3 Dy1 173.83(13) . .
O15 Dy3 Dy1 43.03(2) . .
Dy2 Dy3 Dy1 58.07(2) 2_666 .
Dy1 Dy3 Dy1 86.53(4) 2_666 .
O16 Dy3 Dy2 95.59(10) 2_666 .
O14 Dy3 Dy2 95.41(11) . .
O5 Dy3 Dy2 40.13(10) . .
O11 Dy3 Dy2 40.80(10) 2_666 .
O8 Dy3 Dy2 172.03(12) . .
O9 Dy3 Dy2 104.67(13) . .
O10 Dy3 Dy2 116.86(13) . .
O15 Dy3 Dy2 42.74(3) . .
Dy2 Dy3 Dy2 86.24(3) 2_666 .
Dy1 Dy3 Dy2 57.91(3) 2_666 .
Dy1 Dy3 Dy2 57.43(3) . .
C11 N1 C10 106.7(5) . .
C11 N1 N2 124.7(5) . .
C10 N1 N2 128.6(5) . .
N1 N2 H2A 120.0 . .
N1 N2 H2B 120.0 . .
H2A N2 H2B 120.0 . .
C10 N3 N4 107.3(5) . .
C10 N3 Dy1 141.0(4) . .
N4 N3 Dy1 111.5(3) . .
C11 N4 N3 107.3(5) . .
C11 N4 Dy2 138.9(4) . .
N3 N4 Dy2 113.7(3) . .
C6 N5 C7 108.1(5) . .
C6 N5 N6 126.9(7) . .
C7 N5 N6 125.0(6) . .
N5 N6 H6A 120.0 . .
N5 N6 H6B 120.0 . .
H6A N6 H6B 120.0 . .
C7 N7 N8 106.4(6) . .
C7 N7 Dy1 141.3(5) . .
N8 N7 Dy1 112.2(3) . .
C6 N8 N7 107.9(5) . .
C6 N8 Dy2 139.5(5) . 2_666
N7 N8 Dy2 112.5(4) . 2_666
C3 N9 C2 107.2(6) . .
C3 N9 N10 129.0(7) . .
C2 N9 N10 123.7(7) . .
N9 N10 H10A 120.0 . .
N9 N10 H10B 120.0 . .
H10A N10 H10B 120.0 . .
C2 N11 N12 108.0(6) . .
C3 N12 N11 107.4(6) . .
H1D O1 H1E 166.6 . .
H2C O2 H2D 107.5 . .
H3A O3 H3B 117.8 . .
H4D O4 H4E 95.0 . .
Dy3 O5 Dy2 101.01(15) . .
Dy3 O5 Dy1 100.57(15) . .
Dy2 O5 Dy1 93.71(15) . .
Dy3 O11 Dy2 100.09(15) 2_666 2_666
Dy3 O11 Dy1 98.86(14) 2_666 .
Dy2 O11 Dy1 93.12(14) 2_666 .
Dy3 O14 Dy1 101.39(15) . .
Dy3 O14 Dy2 98.82(14) . 2_666
Dy1 O14 Dy2 93.90(14) . 2_666
Dy2 O15 Dy2 179.999(13) . 2_666
Dy2 O15 Dy1 89.82(3) . .
Dy2 O15 Dy1 90.18(3) 2_666 .
Dy2 O15 Dy1 90.18(3) . 2_666
Dy2 O15 Dy1 89.82(3) 2_666 2_666
Dy1 O15 Dy1 180.0 . 2_666
Dy2 O15 Dy3 89.19(4) . 2_666
Dy2 O15 Dy3 90.81(4) 2_666 2_666
Dy1 O15 Dy3 89.50(2) . 2_666
Dy1 O15 Dy3 90.50(2) 2_666 2_666
Dy2 O15 Dy3 90.81(4) . .
Dy2 O15 Dy3 89.19(4) 2_666 .
Dy1 O15 Dy3 90.50(2) . .
Dy1 O15 Dy3 89.50(2) 2_666 .
Dy3 O15 Dy3 180.0 2_666 .
Dy3 O16 Dy1 101.11(15) 2_666 .
Dy3 O16 Dy2 99.81(15) 2_666 .
Dy1 O16 Dy2 94.67(15) . .

loop_
_geom_bond_atom_site_label_1
_geom_bond_atom_site_label_2
_geom_bond_distance
_geom_bond_site_symmetry_2
C1 C2 1.463(12) .
C1 H1A 0.9600 .
C1 H1B 0.9600 .
C1 H1C 0.9600 .
C2 N11 1.304(10) .
C2 N9 1.351(10) .
C3 N12 1.297(10) .
C3 N9 1.343(10) .
C3 C4 1.470(12) .
C4 H4A 0.9600 .
C4 H4B 0.9600 .
C4 H4C 0.9600 .
C5 C6 1.481(10) .
C5 H5A 0.9600 .
C5 H5B 0.9600 .
C5 H5C 0.9600 .
C6 N8 1.310(8) .
C6 N5 1.338(9) .
C7 N7 1.300(8) .
C7 N5 1.350(10) .
C7 C8 1.489(10) .
C8 H8A 0.9600 .
C8 H8B 0.9600 .
C8 H8C 0.9600 .
C9 C10 1.487(9) .
C9 H9A 0.9600 .
C9 H9B 0.9600 .
C9 H9C 0.9600 .
C10 N3 1.299(8) .
C10 N1 1.366(8) .
C11 N4 1.305(8) .
C11 N1 1.350(8) .
C11 C12 1.476(9) .
C12 H12A 0.9600 .
C12 H12B 0.9600 .
C12 H12C 0.9600 .
Dy1 O16 2.339(4) .
Dy1 O14 2.360(4) .
Dy1 O5 2.374(4) .
Dy1 O11 2.387(4) .
Dy1 O13 2.395(4) .
Dy1 O12 2.423(5) .
Dy1 O15 2.4527(7) .
Dy1 N3 2.670(5) .
Dy1 N7 2.747(6) .
Dy1 Dy2 3.4545(11) .
Dy1 Dy2 3.4655(11) 2_666
Dy1 Dy3 3.5629(9) 2_666
Dy2 O16 2.359(4) .
Dy2 O5 2.361(4) .
Dy2 O14 2.382(4) 2_666
Dy2 O11 2.386(4) 2_666
Dy2 O6 2.404(4) .
Dy2 O7 2.411(5) .
Dy2 O15 2.4405(7) .
Dy2 N8 2.642(5) 2_666
Dy2 N4 2.658(5) .
Dy2 Dy1 3.4655(11) 2_666
Dy2 Dy3 3.5450(10) 2_666
Dy3 O16 2.275(4) 2_666
Dy3 O14 2.285(4) .
Dy3 O5 2.298(4) .
Dy3 O11 2.303(4) 2_666
Dy3 O8 2.383(5) .
Dy3 O9 2.422(5) .
Dy3 O10 2.429(5) .
Dy3 O15 2.6060(12) .
Dy3 Dy2 3.5451(10) 2_666
Dy3 Dy1 3.5630(9) 2_666
N1 N2 1.394(7) .
N2 H2A 0.8600 .
N2 H2B 0.8600 .
N3 N4 1.404(7) .
N5 N6 1.419(8) .
N6 H6A 0.8600 .
N6 H6B 0.8600 .
N7 N8 1.406(7) .
N8 Dy2 2.642(5) 2_666
N9 N10 1.397(9) .
N10 H10A 0.8600 .
N10 H10B 0.8600 .
N11 N12 1.377(9) .
O1 H1D 0.6234 .
O1 H1E 0.6388 .
O2 H2C 0.9268 .
O2 H2D 0.8223 .
O3 H3A 0.8129 .
O3 H3B 0.8043 .
O4 H4D 0.8127 .
O4 H4E 1.0033 .
O11 Dy3 2.303(4) 2_666
O11 Dy2 2.386(4) 2_666
O14 Dy2 2.383(4) 2_666
O15 Dy2 2.4405(7) 2_666
O15 Dy1 2.4527(7) 2_666
O15 Dy3 2.6059(12) 2_666
O16 Dy3 2.275(4) 2_666

loop_
_geom_torsion_atom_site_label_1
_geom_torsion_atom_site_label_2
_geom_torsion_atom_site_label_3
_geom_torsion_atom_site_label_4
_geom_torsion
_geom_torsion_site_symmetry_1
_geom_torsion_site_symmetry_4
O14 Dy1 Dy2 O16 144.58(17) . .
O5 Dy1 Dy2 O16 -157.9(2) . .
O11 Dy1 Dy2 O16 59.10(17) . .
O13 Dy1 Dy2 O16 -130.12(19) . .
O12 Dy1 Dy2 O16 -23.30(19) . .
O15 Dy1 Dy2 O16 101.89(14) . .
N3 Dy1 Dy2 O16 -78.59(18) . .
N7 Dy1 Dy2 O16 101.5(3) . .
Dy2 Dy1 Dy2 O16 101.89(14) 2_666 .
Dy3 Dy1 Dy2 O16 44.87(14) 2_666 .
O16 Dy1 Dy2 O5 157.9(2) . .
O14 Dy1 Dy2 O5 -57.57(17) . .
O11 Dy1 Dy2 O5 -143.05(17) . .
O13 Dy1 Dy2 O5 27.7(2) . .
O12 Dy1 Dy2 O5 134.5(2) . .
O15 Dy1 Dy2 O5 -100.25(14) . .
N3 Dy1 Dy2 O5 79.26(19) . .
N7 Dy1 Dy2 O5 -100.7(3) . .
Dy2 Dy1 Dy2 O5 -100.25(14) 2_666 .
Dy3 Dy1 Dy2 O5 -157.28(14) 2_666 .
O16 Dy1 Dy2 O14 -59.67(17) . 2_666
O14 Dy1 Dy2 O14 84.91(15) . 2_666
O5 Dy1 Dy2 O14 142.48(17) . 2_666
O11 Dy1 Dy2 O14 -0.57(14) . 2_666
O13 Dy1 Dy2 O14 170.21(17) . 2_666
O12 Dy1 Dy2 O14 -82.97(17) . 2_666
O15 Dy1 Dy2 O14 42.22(10) . 2_666
N3 Dy1 Dy2 O14 -138.26(16) . 2_666
N7 Dy1 Dy2 O14 41.8(3) . 2_666
Dy2 Dy1 Dy2 O14 42.22(10) 2_666 2_666
Dy3 Dy1 Dy2 O14 -14.80(10) 2_666 2_666
O16 Dy1 Dy2 O11 -144.75(17) . 2_666
O14 Dy1 Dy2 O11 -0.17(13) . 2_666
O5 Dy1 Dy2 O11 57.40(17) . 2_666
O11 Dy1 Dy2 O11 -85.65(15) . 2_666
O13 Dy1 Dy2 O11 85.13(17) . 2_666
O12 Dy1 Dy2 O11 -168.05(16) . 2_666
O15 Dy1 Dy2 O11 -42.86(10) . 2_666
N3 Dy1 Dy2 O11 136.66(15) . 2_666
N7 Dy1 Dy2 O11 -43.3(3) . 2_666
Dy2 Dy1 Dy2 O11 -42.86(10) 2_666 2_666
Dy3 Dy1 Dy2 O11 -99.88(10) 2_666 2_666
O16 Dy1 Dy2 O6 132.7(2) . .
O14 Dy1 Dy2 O6 -82.69(18) . .
O5 Dy1 Dy2 O6 -25.1(2) . .
O11 Dy1 Dy2 O6 -168.17(18) . .
O13 Dy1 Dy2 O6 2.6(2) . .
O12 Dy1 Dy2 O6 109.4(2) . .
O15 Dy1 Dy2 O6 -125.37(15) . .
N3 Dy1 Dy2 O6 54.14(19) . .
N7 Dy1 Dy2 O6 -125.8(3) . .
Dy2 Dy1 Dy2 O6 -125.37(15) 2_666 .
Dy3 Dy1 Dy2 O6 177.60(15) 2_666 .
O16 Dy1 Dy2 O7 25.32(18) . .
O14 Dy1 Dy2 O7 169.90(15) . .
O5 Dy1 Dy2 O7 -132.53(19) . .
O11 Dy1 Dy2 O7 84.42(16) . .
O13 Dy1 Dy2 O7 -104.80(18) . .
O12 Dy1 Dy2 O7 2.02(18) . .
O15 Dy1 Dy2 O7 127.21(12) . .
N3 Dy1 Dy2 O7 -53.27(17) . .
N7 Dy1 Dy2 O7 126.8(3) . .
Dy2 Dy1 Dy2 O7 127.21(12) 2_666 .
Dy3 Dy1 Dy2 O7 70.19(12) 2_666 .
O16 Dy1 Dy2 O15 -101.89(14) . .
O14 Dy1 Dy2 O15 42.69(10) . .
O5 Dy1 Dy2 O15 100.25(14) . .
O11 Dy1 Dy2 O15 -42.79(10) . .
O13 Dy1 Dy2 O15 127.98(14) . .
O12 Dy1 Dy2 O15 -125.20(14) . .
N3 Dy1 Dy2 O15 179.52(12) . .
N7 Dy1 Dy2 O15 -0.4(3) . .
Dy2 Dy1 Dy2 O15 0.0 2_666 .
Dy3 Dy1 Dy2 O15 -57.02(3) 2_666 .
O16 Dy1 Dy2 N8 -96.3(4) . 2_666
O14 Dy1 Dy2 N8 48.3(4) . 2_666
O5 Dy1 Dy2 N8 105.9(4) . 2_666
O11 Dy1 Dy2 N8 -37.2(4) . 2_666
O13 Dy1 Dy2 N8 133.6(4) . 2_666
O12 Dy1 Dy2 N8 -119.6(4) . 2_666
O15 Dy1 Dy2 N8 5.6(3) . 2_666
N3 Dy1 Dy2 N8 -174.9(4) . 2_666
N7 Dy1 Dy2 N8 5.2(4) . 2_666
Dy2 Dy1 Dy2 N8 5.6(3) 2_666 2_666
Dy3 Dy1 Dy2 N8 -51.4(3) 2_666 2_666
O16 Dy1 Dy2 N4 79.65(19) . .
O14 Dy1 Dy2 N4 -135.77(16) . .
O5 Dy1 Dy2 N4 -78.20(19) . .
O11 Dy1 Dy2 N4 138.75(16) . .
O13 Dy1 Dy2 N4 -50.47(19) . .
O12 Dy1 Dy2 N4 56.35(18) . .
O15 Dy1 Dy2 N4 -178.45(12) . .
N3 Dy1 Dy2 N4 1.06(17) . .
N7 Dy1 Dy2 N4 -178.9(3) . .
Dy2 Dy1 Dy2 N4 -178.45(12) 2_666 .
Dy3 Dy1 Dy2 N4 124.52(13) 2_666 .
O16 Dy1 Dy2 Dy1 -101.89(14) . 2_666
O14 Dy1 Dy2 Dy1 42.69(10) . 2_666
O5 Dy1 Dy2 Dy1 100.26(14) . 2_666
O11 Dy1 Dy2 Dy1 -42.79(10) . 2_666
O13 Dy1 Dy2 Dy1 127.99(14) . 2_666
O12 Dy1 Dy2 Dy1 -125.20(14) . 2_666
O15 Dy1 Dy2 Dy1 0.0 . 2_666
N3 Dy1 Dy2 Dy1 179.52(12) . 2_666
N7 Dy1 Dy2 Dy1 -0.4(3) . 2_666
Dy2 Dy1 Dy2 Dy1 0.001(2) 2_666 2_666
Dy3 Dy1 Dy2 Dy1 -57.02(3) 2_666 2_666
O16 Dy1 Dy2 Dy3 -44.87(14) . 2_666
O14 Dy1 Dy2 Dy3 99.71(10) . 2_666
O5 Dy1 Dy2 Dy3 157.28(14) . 2_666
O11 Dy1 Dy2 Dy3 14.23(10) . 2_666
O13 Dy1 Dy2 Dy3 -174.99(14) . 2_666
O12 Dy1 Dy2 Dy3 -68.17(14) . 2_666
O15 Dy1 Dy2 Dy3 57.02(3) . 2_666
N3 Dy1 Dy2 Dy3 -123.46(12) . 2_666
N7 Dy1 Dy2 Dy3 56.6(3) . 2_666
Dy2 Dy1 Dy2 Dy3 57.02(3) 2_666 2_666
O16 Dy1 Dy3 O16 -77.25(15) . 2_666
O14 Dy1 Dy3 O16 66.38(18) . 2_666
O5 Dy1 Dy3 O16 -142.10(18) . 2_666
O11 Dy1 Dy3 O16 0.36(14) . 2_666
O13 Dy1 Dy3 O16 142.20(15) . 2_666
O12 Dy1 Dy3 O16 99.7(18) . 2_666
O15 Dy1 Dy3 O16 -38.94(10) . 2_666
N3 Dy1 Dy3 O16 -145.50(15) . 2_666
N7 Dy1 Dy3 O16 66.82(15) . 2_666
Dy2 Dy1 Dy3 O16 -92.58(10) . 2_666
Dy2 Dy1 Dy3 O16 15.26(10) 2_666 2_666
Dy3 Dy1 Dy3 O16 -38.94(10) 2_666 2_666
O16 Dy1 Dy3 O14 -143.63(18) . .
O5 Dy1 Dy3 O14 151.5(2) . .
O11 Dy1 Dy3 O14 -66.02(18) . .
O13 Dy1 Dy3 O14 75.81(19) . .
O12 Dy1 Dy3 O14 33.3(18) . .
O15 Dy1 Dy3 O14 -105.32(15) . .
N3 Dy1 Dy3 O14 148.12(18) . .
N7 Dy1 Dy3 O14 0.44(19) . .
Dy2 Dy1 Dy3 O14 -158.96(15) . .
Dy2 Dy1 Dy3 O14 -51.12(15) 2_666 .
Dy3 Dy1 Dy3 O14 -105.32(15) 2_666 .
O16 Dy1 Dy3 O5 64.85(18) . .
O14 Dy1 Dy3 O5 -151.5(2) . .
O11 Dy1 Dy3 O5 142.46(18) . .
O13 Dy1 Dy3 O5 -75.70(19) . .
O12 Dy1 Dy3 O5 -118.2(18) . .
O15 Dy1 Dy3 O5 103.17(16) . .
N3 Dy1 Dy3 O5 -3.39(19) . .
N7 Dy1 Dy3 O5 -151.08(19) . .
Dy2 Dy1 Dy3 O5 49.52(15) . .
Dy2 Dy1 Dy3 O5 157.36(15) 2_666 .
Dy3 Dy1 Dy3 O5 103.17(16) 2_666 .
O16 Dy1 Dy3 O11 2.04(13) . 2_666
O14 Dy1 Dy3 O11 145.67(18) . 2_666
O5 Dy1 Dy3 O11 -62.81(18) . 2_666
O11 Dy1 Dy3 O11 79.65(15) . 2_666
O13 Dy1 Dy3 O11 -138.52(15) . 2_666
O12 Dy1 Dy3 O11 179(100) . 2_666
O15 Dy1 Dy3 O11 40.35(10) . 2_666
N3 Dy1 Dy3 O11 -66.21(15) . 2_666
N7 Dy1 Dy3 O11 146.11(15) . 2_666
Dy2 Dy1 Dy3 O11 -13.29(10) . 2_666
Dy2 Dy1 Dy3 O11 94.55(10) 2_666 2_666
Dy3 Dy1 Dy3 O11 40.35(10) 2_666 2_666
O16 Dy1 Dy3 O8 -163.92(17) . .
O14 Dy1 Dy3 O8 -20.3(2) . .
O5 Dy1 Dy3 O8 131.2(2) . .
O11 Dy1 Dy3 O8 -86.30(17) . .
O13 Dy1 Dy3 O8 55.53(18) . .
O12 Dy1 Dy3 O8 13.0(18) . .
O15 Dy1 Dy3 O8 -125.60(14) . .
N3 Dy1 Dy3 O8 127.84(18) . .
N7 Dy1 Dy3 O8 -19.85(18) . .
Dy2 Dy1 Dy3 O8 -179.25(14) . .
Dy2 Dy1 Dy3 O8 -71.40(14) 2_666 .
Dy3 Dy1 Dy3 O8 -125.60(14) 2_666 .
O16 Dy1 Dy3 O9 115.53(17) . .
O14 Dy1 Dy3 O9 -100.8(2) . .
O5 Dy1 Dy3 O9 50.7(2) . .
O11 Dy1 Dy3 O9 -166.86(17) . .
O13 Dy1 Dy3 O9 -25.02(18) . .
O12 Dy1 Dy3 O9 -67.5(18) . .
O15 Dy1 Dy3 O9 153.85(14) . .
N3 Dy1 Dy3 O9 47.29(18) . .
N7 Dy1 Dy3 O9 -100.40(18) . .
Dy2 Dy1 Dy3 O9 100.20(14) . .
Dy2 Dy1 Dy3 O9 -151.96(14) 2_666 .
Dy3 Dy1 Dy3 O9 153.85(14) 2_666 .
O16 Dy1 Dy3 O10 38.4(12) . .
O14 Dy1 Dy3 O10 -178.0(12) . .
O5 Dy1 Dy3 O10 -26.4(12) . .
O11 Dy1 Dy3 O10 116.0(12) . .
O13 Dy1 Dy3 O10 -102.1(12) . .
O12 Dy1 Dy3 O10 -145(2) . .
O15 Dy1 Dy3 O10 76.7(12) . .
N3 Dy1 Dy3 O10 -29.8(12) . .
N7 Dy1 Dy3 O10 -177.5(12) . .
Dy2 Dy1 Dy3 O10 23.1(12) . .
Dy2 Dy1 Dy3 O10 130.9(12) 2_666 .
Dy3 Dy1 Dy3 O10 76.7(12) 2_666 .
O16 Dy1 Dy3 O15 -38.31(10) . .
O14 Dy1 Dy3 O15 105.32(15) . .
O5 Dy1 Dy3 O15 -103.17(16) . .
O11 Dy1 Dy3 O15 39.30(10) . .
O13 Dy1 Dy3 O15 -178.87(11) . .
O12 Dy1 Dy3 O15 138.6(18) . .
N3 Dy1 Dy3 O15 -106.56(11) . .
N7 Dy1 Dy3 O15 105.76(12) . .
Dy2 Dy1 Dy3 O15 -53.64(2) . .
Dy2 Dy1 Dy3 O15 54.20(3) 2_666 .
Dy3 Dy1 Dy3 O15 0.0 2_666 .
O16 Dy1 Dy3 Dy2 -92.51(10) . 2_666
O14 Dy1 Dy3 Dy2 51.12(15) . 2_666
O5 Dy1 Dy3 Dy2 -157.36(15) . 2_666
O11 Dy1 Dy3 Dy2 -14.90(10) . 2_666
O13 Dy1 Dy3 Dy2 126.93(11) . 2_666
O12 Dy1 Dy3 Dy2 84.4(18) . 2_666
O15 Dy1 Dy3 Dy2 -54.20(3) . 2_666
N3 Dy1 Dy3 Dy2 -160.76(11) . 2_666
N7 Dy1 Dy3 Dy2 51.56(11) . 2_666
Dy2 Dy1 Dy3 Dy2 -107.841(19) . 2_666
Dy3 Dy1 Dy3 Dy2 -54.20(3) 2_666 2_666
O16 Dy1 Dy3 Dy1 -38.31(10) . 2_666
O14 Dy1 Dy3 Dy1 105.32(15) . 2_666
O5 Dy1 Dy3 Dy1 -103.17(16) . 2_666
O11 Dy1 Dy3 Dy1 39.30(10) . 2_666
O13 Dy1 Dy3 Dy1 -178.87(11) . 2_666
O12 Dy1 Dy3 Dy1 138.6(18) . 2_666
O15 Dy1 Dy3 Dy1 0.0 . 2_666
N3 Dy1 Dy3 Dy1 -106.56(11) . 2_666
N7 Dy1 Dy3 Dy1 105.76(12) . 2_666
Dy2 Dy1 Dy3 Dy1 -53.64(2) . 2_666
Dy2 Dy1 Dy3 Dy1 54.20(3) 2_666 2_666
Dy3 Dy1 Dy3 Dy1 0.0 2_666 2_666
O16 Dy1 Dy3 Dy2 15.33(10) . .
O14 Dy1 Dy3 Dy2 158.96(15) . .
O5 Dy1 Dy3 Dy2 -49.52(15) . .
O11 Dy1 Dy3 Dy2 92.94(10) . .
O13 Dy1 Dy3 Dy2 -125.23(11) . .
O12 Dy1 Dy3 Dy2 -167.7(18) . .
O15 Dy1 Dy3 Dy2 53.64(2) . .
N3 Dy1 Dy3 Dy2 -52.92(11) . .
N7 Dy1 Dy3 Dy2 159.40(11) . .
Dy2 Dy1 Dy3 Dy2 107.841(19) 2_666 .
Dy3 Dy1 Dy3 Dy2 53.64(2) 2_666 .
O16 Dy2 Dy3 O16 78.84(15) . 2_666
O5 Dy2 Dy3 O16 144.02(19) . 2_666
O14 Dy2 Dy3 O16 0.66(14) 2_666 2_666
O11 Dy2 Dy3 O16 -65.52(18) 2_666 2_666
O6 Dy2 Dy3 O16 -138.38(15) . 2_666
O7 Dy2 Dy3 O16 158(2) . 2_666
O15 Dy2 Dy3 O16 39.95(10) . 2_666
N8 Dy2 Dy3 O16 -66.94(16) 2_666 2_666
N4 Dy2 Dy3 O16 147.17(15) . 2_666
Dy1 Dy2 Dy3 O16 94.01(10) . 2_666
Dy1 Dy2 Dy3 O16 -14.40(10) 2_666 2_666
Dy3 Dy2 Dy3 O16 39.95(10) 2_666 2_666
O16 Dy2 Dy3 O14 -1.75(13) . .
O5 Dy2 Dy3 O14 63.43(18) . .
O14 Dy2 Dy3 O14 -79.93(15) 2_666 .
O11 Dy2 Dy3 O14 -146.11(18) 2_666 .
O6 Dy2 Dy3 O14 141.03(15) . .
O7 Dy2 Dy3 O14 77(2) . .
O15 Dy2 Dy3 O14 -40.64(10) . .
N8 Dy2 Dy3 O14 -147.53(15) 2_666 .
N4 Dy2 Dy3 O14 66.58(15) . .
Dy1 Dy2 Dy3 O14 13.42(10) . .
Dy1 Dy2 Dy3 O14 -94.98(10) 2_666 .
Dy3 Dy2 Dy3 O14 -40.64(10) 2_666 .
O16 Dy2 Dy3 O5 -65.19(18) . .
O14 Dy2 Dy3 O5 -143.37(19) 2_666 .
O11 Dy2 Dy3 O5 150.5(2) 2_666 .
O6 Dy2 Dy3 O5 77.60(19) . .
O7 Dy2 Dy3 O5 14(2) . .
O15 Dy2 Dy3 O5 -104.08(16) . .
N8 Dy2 Dy3 O5 149.0(2) 2_666 .
N4 Dy2 Dy3 O5 3.15(19) . .
Dy1 Dy2 Dy3 O5 -50.01(16) . .
Dy1 Dy2 Dy3 O5 -158.42(16) 2_666 .
Dy3 Dy2 Dy3 O5 -104.08(16) 2_666 .
O16 Dy2 Dy3 O11 144.36(18) . 2_666
O5 Dy2 Dy3 O11 -150.5(2) . 2_666
O14 Dy2 Dy3 O11 66.18(18) 2_666 2_666
O6 Dy2 Dy3 O11 -72.86(19) . 2_666
O7 Dy2 Dy3 O11 -137(2) . 2_666
O15 Dy2 Dy3 O11 105.47(15) . 2_666
N8 Dy2 Dy3 O11 -1.42(19) 2_666 2_666
N4 Dy2 Dy3 O11 -147.31(19) . 2_666
Dy1 Dy2 Dy3 O11 159.53(15) . 2_666
Dy1 Dy2 Dy3 O11 51.13(15) 2_666 2_666
Dy3 Dy2 Dy3 O11 105.47(15) 2_666 2_666
O16 Dy2 Dy3 O8 -10.2(9) . .
O5 Dy2 Dy3 O8 55.0(9) . .
O14 Dy2 Dy3 O8 -88.4(9) 2_666 .
O11 Dy2 Dy3 O8 -154.6(9) 2_666 .
O6 Dy2 Dy3 O8 132.6(9) . .
O7 Dy2 Dy3 O8 69(2) . .
O15 Dy2 Dy3 O8 -49.1(9) . .
N8 Dy2 Dy3 O8 -156.0(9) 2_666 .
N4 Dy2 Dy3 O8 58.1(9) . .
Dy1 Dy2 Dy3 O8 5.0(9) . .
Dy1 Dy2 Dy3 O8 -103.4(9) 2_666 .
Dy3 Dy2 Dy3 O8 -49.1(9) 2_666 .
O16 Dy2 Dy3 O9 -109.55(17) . .
O5 Dy2 Dy3 O9 -44.4(2) . .
O14 Dy2 Dy3 O9 172.27(17) 2_666 .
O11 Dy2 Dy3 O9 106.1(2) 2_666 .
O6 Dy2 Dy3 O9 33.23(18) . .
O7 Dy2 Dy3 O9 -30(2) . .
O15 Dy2 Dy3 O9 -148.44(15) . .
N8 Dy2 Dy3 O9 104.67(19) 2_666 .
N4 Dy2 Dy3 O9 -41.22(18) . .
Dy1 Dy2 Dy3 O9 -94.38(15) . .
Dy1 Dy2 Dy3 O9 157.21(15) 2_666 .
Dy3 Dy2 Dy3 O9 -148.44(15) 2_666 .
O16 Dy2 Dy3 O10 167.54(18) . .
O5 Dy2 Dy3 O10 -127.3(2) . .
O14 Dy2 Dy3 O10 89.35(18) 2_666 .
O11 Dy2 Dy3 O10 23.2(2) 2_666 .
O6 Dy2 Dy3 O10 -49.68(19) . .
O7 Dy2 Dy3 O10 -113(2) . .
O15 Dy2 Dy3 O10 128.65(15) . .
N8 Dy2 Dy3 O10 21.76(19) 2_666 .
N4 Dy2 Dy3 O10 -124.13(19) . .
Dy1 Dy2 Dy3 O10 -177.29(15) . .
Dy1 Dy2 Dy3 O10 74.30(15) 2_666 .
Dy3 Dy2 Dy3 O10 128.65(15) 2_666 .
O16 Dy2 Dy3 O15 38.89(9) . .
O5 Dy2 Dy3 O15 104.08(16) . .
O14 Dy2 Dy3 O15 -39.29(10) 2_666 .
O11 Dy2 Dy3 O15 -105.47(15) 2_666 .
O6 Dy2 Dy3 O15 -178.33(11) . .
O7 Dy2 Dy3 O15 118(2) . .
N8 Dy2 Dy3 O15 -106.89(12) 2_666 .
N4 Dy2 Dy3 O15 107.22(12) . .
Dy1 Dy2 Dy3 O15 54.061(18) . .
Dy1 Dy2 Dy3 O15 -54.343(19) 2_666 .
Dy3 Dy2 Dy3 O15 0.0 2_666 .
O16 Dy2 Dy3 Dy2 38.89(9) . 2_666
O5 Dy2 Dy3 Dy2 104.08(16) . 2_666
O14 Dy2 Dy3 Dy2 -39.29(10) 2_666 2_666
O11 Dy2 Dy3 Dy2 -105.47(15) 2_666 2_666
O6 Dy2 Dy3 Dy2 -178.33(11) . 2_666
O7 Dy2 Dy3 Dy2 118(2) . 2_666
O15 Dy2 Dy3 Dy2 0.0 . 2_666
N8 Dy2 Dy3 Dy2 -106.89(12) 2_666 2_666
N4 Dy2 Dy3 Dy2 107.22(12) . 2_666
Dy1 Dy2 Dy3 Dy2 54.061(17) . 2_666
Dy1 Dy2 Dy3 Dy2 -54.343(19) 2_666 2_666
Dy3 Dy2 Dy3 Dy2 0.0 2_666 2_666
O16 Dy2 Dy3 Dy1 93.23(10) . 2_666
O5 Dy2 Dy3 Dy1 158.42(16) . 2_666
O14 Dy2 Dy3 Dy1 15.05(9) 2_666 2_666
O11 Dy2 Dy3 Dy1 -51.13(15) 2_666 2_666
O6 Dy2 Dy3 Dy1 -123.98(11) . 2_666
O7 Dy2 Dy3 Dy1 172(2) . 2_666
O15 Dy2 Dy3 Dy1 54.343(19) . 2_666
N8 Dy2 Dy3 Dy1 -52.54(12) 2_666 2_666
N4 Dy2 Dy3 Dy1 161.56(11) . 2_666
Dy1 Dy2 Dy3 Dy1 108.40(2) . 2_666
Dy3 Dy2 Dy3 Dy1 54.342(19) 2_666 2_666
O16 Dy2 Dy3 Dy1 -15.17(9) . .
O5 Dy2 Dy3 Dy1 50.01(16) . .
O14 Dy2 Dy3 Dy1 -93.35(10) 2_666 .
O11 Dy2 Dy3 Dy1 -159.53(15) 2_666 .
O6 Dy2 Dy3 Dy1 127.61(11) . .
O7 Dy2 Dy3 Dy1 64(2) . .
O15 Dy2 Dy3 Dy1 -54.061(18) . .
N8 Dy2 Dy3 Dy1 -160.95(12) 2_666 .
N4 Dy2 Dy3 Dy1 53.16(12) . .
Dy1 Dy2 Dy3 Dy1 -108.40(2) 2_666 .
Dy3 Dy2 Dy3 Dy1 -54.062(18) 2_666 .
N4 C11 N1 C10 0.3(7) . .
C12 C11 N1 C10 179.4(6) . .
N4 C11 N1 N2 -178.7(6) . .
C12 C11 N1 N2 0.3(10) . .
N3 C10 N1 C11 0.6(7) . .
C9 C10 N1 C11 -178.2(6) . .
N3 C10 N1 N2 179.5(6) . .
C9 C10 N1 N2 0.8(10) . .
N1 C10 N3 N4 -1.1(7) . .
C9 C10 N3 N4 177.6(6) . .
N1 C10 N3 Dy1 172.4(5) . .
C9 C10 N3 Dy1 -8.8(11) . .
O16 Dy1 N3 C10 137.8(7) . .
O14 Dy1 N3 C10 -97.9(7) . .
O5 Dy1 N3 C10 -128.5(7) . .
O11 Dy1 N3 C10 107.4(7) . .
O13 Dy1 N3 C10 -40.1(7) . .
O12 Dy1 N3 C10 50.3(7) . .
O15 Dy1 N3 C10 -175.0(6) . .
N7 Dy1 N3 C10 4.6(8) . .
Dy2 Dy1 N3 C10 -175.4(7) . .
Dy2 Dy1 N3 C10 -174.1(5) 2_666 .
Dy3 Dy1 N3 C10 135.8(6) 2_666 .
O16 Dy1 N3 N4 -48.8(4) . .
O14 Dy1 N3 N4 75.5(4) . .
O5 Dy1 N3 N4 44.9(3) . .
O11 Dy1 N3 N4 -79.2(4) . .
O13 Dy1 N3 N4 133.3(4) . .
O12 Dy1 N3 N4 -136.3(4) . .
O15 Dy1 N3 N4 -1.6(4) . .
N7 Dy1 N3 N4 178.0(3) . .
Dy2 Dy1 N3 N4 -2.0(3) . .
Dy2 Dy1 N3 N4 -0.7(6) 2_666 .
Dy3 Dy1 N3 N4 -50.8(4) 2_666 .
N1 C11 N4 N3 -0.9(7) . .
C12 C11 N4 N3 -180.0(6) . .
N1 C11 N4 Dy2 -176.7(4) . .
C12 C11 N4 Dy2 4.2(11) . .
C10 N3 N4 C11 1.3(7) . .
Dy1 N3 N4 C11 -174.4(4) . .
C10 N3 N4 Dy2 178.3(4) . .
Dy1 N3 N4 Dy2 2.6(4) . .
O16 Dy2 N4 C11 -140.1(7) . .
O5 Dy2 N4 C11 126.1(7) . .
O14 Dy2 N4 C11 -110.6(6) 2_666 .
O11 Dy2 N4 C11 95.1(7) 2_666 .
O6 Dy2 N4 C11 37.9(6) . .
O7 Dy2 N4 C11 -55.5(6) . .
O15 Dy2 N4 C11 172.4(6) . .
N8 Dy2 N4 C11 -8.4(7) 2_666 .
Dy1 Dy2 N4 C11 173.6(7) . .
Dy1 Dy2 N4 C11 169.5(5) 2_666 .
Dy3 Dy2 N4 C11 -137.9(6) 2_666 .
O16 Dy2 N4 N3 44.3(4) . .
O5 Dy2 N4 N3 -49.5(4) . .
O14 Dy2 N4 N3 73.8(4) 2_666 .
O11 Dy2 N4 N3 -80.5(4) 2_666 .
O6 Dy2 N4 N3 -137.7(4) . .
O7 Dy2 N4 N3 128.9(4) . .
O15 Dy2 N4 N3 -3.2(4) . .
N8 Dy2 N4 N3 176.0(3) 2_666 .
Dy1 Dy2 N4 N3 -2.0(3) . .
Dy1 Dy2 N4 N3 -6.1(6) 2_666 .
Dy3 Dy2 N4 N3 46.5(4) 2_666 .
N8 C6 N5 C7 0.1(8) . .
C5 C6 N5 C7 178.3(7) . .
N8 C6 N5 N6 178.0(7) . .
C5 C6 N5 N6 -3.8(11) . .
N7 C7 N5 C6 -0.4(8) . .
C8 C7 N5 C6 176.0(7) . .
N7 C7 N5 N6 -178.4(7) . .
C8 C7 N5 N6 -2.0(11) . .
N5 C7 N7 N8 0.5(7) . .
C8 C7 N7 N8 -175.7(7) . .
N5 C7 N7 Dy1 -174.7(5) . .
C8 C7 N7 Dy1 9.1(12) . .
O16 Dy1 N7 C7 -105.1(7) . .
O14 Dy1 N7 C7 131.6(8) . .
O5 Dy1 N7 C7 105.3(7) . .
O11 Dy1 N7 C7 -132.6(8) . .
O13 Dy1 N7 C7 43.8(7) . .
O12 Dy1 N7 C7 -46.6(7) . .
O15 Dy1 N7 C7 179.5(7) . .
N3 Dy1 N7 C7 -0.1(9) . .
Dy2 Dy1 N7 C7 179.9(6) . .
Dy2 Dy1 N7 C7 179.4(8) 2_666 .
Dy3 Dy1 N7 C7 -131.4(7) 2_666 .
O16 Dy1 N7 N8 79.9(4) . .
O14 Dy1 N7 N8 -43.4(4) . .
O5 Dy1 N7 N8 -69.6(4) . .
O11 Dy1 N7 N8 52.4(4) . .
O13 Dy1 N7 N8 -131.2(4) . .
O12 Dy1 N7 N8 138.4(4) . .
O15 Dy1 N7 N8 4.5(4) . .
N3 Dy1 N7 N8 -175.1(3) . .
Dy2 Dy1 N7 N8 4.9(6) . .
Dy2 Dy1 N7 N8 4.4(3) 2_666 .
Dy3 Dy1 N7 N8 53.6(4) 2_666 .
N5 C6 N8 N7 0.2(7) . .
C5 C6 N8 N7 -178.0(7) . .
N5 C6 N8 Dy2 -176.9(5) . 2_666
C5 C6 N8 Dy2 4.9(12) . 2_666
C7 N7 N8 C6 -0.4(7) . .
Dy1 N7 N8 C6 176.3(4) . .
C7 N7 N8 Dy2 177.6(4) . 2_666
Dy1 N7 N8 Dy2 -5.7(4) . 2_666
N12 C3 N9 C2 0.3(8) . .
C4 C3 N9 C2 -179.8(7) . .
N12 C3 N9 N10 178.7(7) . .
C4 C3 N9 N10 -1.4(12) . .
N11 C2 N9 C3 -0.6(8) . .
C1 C2 N9 C3 178.4(8) . .
N11 C2 N9 N10 -179.1(7) . .
C1 C2 N9 N10 -0.1(12) . .
N9 C2 N11 N12 0.7(8) . .
C1 C2 N11 N12 -178.3(8) . .
N9 C3 N12 N11 0.1(8) . .
C4 C3 N12 N11 -179.8(7) . .
C2 N11 N12 C3 -0.5(8) . .
O16 Dy3 O5 Dy2 -46.6(2) 2_666 .
O14 Dy3 O5 Dy2 -114.25(16) . .
O11 Dy3 O5 Dy2 19.25(14) 2_666 .
O8 Dy3 O5 Dy2 -170.78(17) . .
O9 Dy3 O5 Dy2 135.6(2) . .
O10 Dy3 O5 Dy2 80.3(2) . .
O15 Dy3 O5 Dy2 -47.68(10) . .
Dy2 Dy3 O5 Dy2 -76.76(13) 2_666 .
Dy1 Dy3 O5 Dy2 -18.25(13) 2_666 .
Dy1 Dy3 O5 Dy2 -95.94(18) . .
O16 Dy3 O5 Dy1 49.3(2) 2_666 .
O14 Dy3 O5 Dy1 -18.32(14) . .
O11 Dy3 O5 Dy1 115.19(16) 2_666 .
O8 Dy3 O5 Dy1 -74.8(2) . .
O9 Dy3 O5 Dy1 -128.4(2) . .
O10 Dy3 O5 Dy1 176.19(18) . .
O15 Dy3 O5 Dy1 48.26(9) . .
Dy2 Dy3 O5 Dy1 19.18(13) 2_666 .
Dy1 Dy3 O5 Dy1 77.68(12) 2_666 .
Dy2 Dy3 O5 Dy1 95.94(18) . .
O16 Dy2 O5 Dy3 116.36(16) . .
O14 Dy2 O5 Dy3 49.8(2) 2_666 .
O11 Dy2 O5 Dy3 -18.79(14) 2_666 .
O6 Dy2 O5 Dy3 -99.69(18) . .
O7 Dy2 O5 Dy3 -178.94(17) . .
O15 Dy2 O5 Dy3 50.98(10) . .
N8 Dy2 O5 Dy3 -47.6(3) 2_666 .
N4 Dy2 O5 Dy3 -176.7(2) . .
Dy1 Dy2 O5 Dy3 101.53(17) . .
Dy1 Dy2 O5 Dy3 18.84(13) 2_666 .
Dy3 Dy2 O5 Dy3 81.31(13) 2_666 .
O16 Dy2 O5 Dy1 14.83(13) . .
O14 Dy2 O5 Dy1 -51.8(2) 2_666 .
O11 Dy2 O5 Dy1 -120.32(15) 2_666 .
O6 Dy2 O5 Dy1 158.77(17) . .
O7 Dy2 O5 Dy1 79.5(2) . .
O15 Dy2 O5 Dy1 -50.55(8) . .
N8 Dy2 O5 Dy1 -149.11(18) 2_666 .
N4 Dy2 O5 Dy1 81.81(16) . .
Dy1 Dy2 O5 Dy1 -82.69(11) 2_666 .
Dy3 Dy2 O5 Dy1 -20.22(12) 2_666 .
O16 Dy1 O5 Dy3 -116.89(16) . .
O14 Dy1 O5 Dy3 17.95(14) . .
O11 Dy1 O5 Dy3 -51.1(2) . .
O13 Dy1 O5 Dy3 101.84(17) . .
O12 Dy1 O5 Dy3 174.6(2) . .
O15 Dy1 O5 Dy3 -51.51(10) . .
N3 Dy1 O5 Dy3 176.4(2) . .
N7 Dy1 O5 Dy3 42.5(3) . .
Dy2 Dy1 O5 Dy3 -101.93(17) . .
Dy2 Dy1 O5 Dy3 -19.66(13) 2_666 .
Dy3 Dy1 O5 Dy3 -81.87(13) 2_666 .
O16 Dy1 O5 Dy2 -14.95(13) . .
O14 Dy1 O5 Dy2 119.88(15) . .
O11 Dy1 O5 Dy2 50.8(2) . .
O13 Dy1 O5 Dy2 -156.23(17) . .
O12 Dy1 O5 Dy2 -83.5(3) . .
O15 Dy1 O5 Dy2 50.42(8) . .
N3 Dy1 O5 Dy2 -81.63(16) . .
N7 Dy1 O5 Dy2 144.44(17) . .
Dy2 Dy1 O5 Dy2 82.27(11) 2_666 .
Dy3 Dy1 O5 Dy2 20.06(12) 2_666 .
O16 Dy1 O11 Dy3 17.44(14) . 2_666
O14 Dy1 O11 Dy3 -116.68(15) . 2_666
O5 Dy1 O11 Dy3 -51.9(2) . 2_666
O13 Dy1 O11 Dy3 172.78(19) . 2_666
O12 Dy1 O11 Dy3 101.96(18) . 2_666
O15 Dy1 O11 Dy3 -51.45(10) . 2_666
N3 Dy1 O11 Dy3 46.0(2) . 2_666
N7 Dy1 O11 Dy3 178.2(2) . 2_666
Dy2 Dy1 O11 Dy3 -19.60(13) . 2_666
Dy2 Dy1 O11 Dy3 -100.73(17) 2_666 2_666
O16 Dy1 O11 Dy2 118.17(15) . 2_666
O14 Dy1 O11 Dy2 -15.95(13) . 2_666
O5 Dy1 O11 Dy2 48.9(2) . 2_666
O13 Dy1 O11 Dy2 -86.5(2) . 2_666
O12 Dy1 O11 Dy2 -157.32(17) . 2_666
O15 Dy1 O11 Dy2 49.27(8) . 2_666
N3 Dy1 O11 Dy2 146.68(16) . 2_666
N7 Dy1 O11 Dy2 -81.02(17) . 2_666
Dy2 Dy1 O11 Dy2 81.12(11) . 2_666
Dy3 Dy1 O11 Dy2 100.73(16) 2_666 2_666
O16 Dy3 O14 Dy1 -112.45(16) 2_666 .
O5 Dy3 O14 Dy1 18.48(14) . .
O11 Dy3 O14 Dy1 -45.1(2) 2_666 .
O8 Dy3 O14 Dy1 161.11(19) . .
O9 Dy3 O14 Dy1 89.21(18) . .
O10 Dy3 O14 Dy1 179.6(2) . .
O15 Dy3 O14 Dy1 -47.25(9) . .
Dy2 Dy3 O14 Dy1 -95.83(17) 2_666 .
Dy1 Dy3 O14 Dy1 -75.96(12) 2_666 .
Dy2 Dy3 O14 Dy1 -17.69(12) . .
O16 Dy3 O14 Dy2 -16.62(14) 2_666 2_666
O5 Dy3 O14 Dy2 114.31(16) . 2_666
O11 Dy3 O14 Dy2 50.7(2) 2_666 2_666
O8 Dy3 O14 Dy2 -103.07(18) . 2_666
O9 Dy3 O14 Dy2 -174.96(15) . 2_666
O10 Dy3 O14 Dy2 -84.6(3) . 2_666
O15 Dy3 O14 Dy2 48.58(9) . 2_666
Dy1 Dy3 O14 Dy2 19.87(13) 2_666 2_666
Dy1 Dy3 O14 Dy2 95.83(17) . 2_666
Dy2 Dy3 O14 Dy2 78.13(12) . 2_666
O16 Dy1 O14 Dy3 49.7(2) . .
O5 Dy1 O14 Dy3 -18.10(14) . .
O11 Dy1 O14 Dy3 115.81(15) . .
O13 Dy1 O14 Dy3 -101.80(17) . .
O12 Dy1 O14 Dy3 -176.93(18) . .
O15 Dy1 O14 Dy3 50.37(10) . .
N3 Dy1 O14 Dy3 -47.1(2) . .
N7 Dy1 O14 Dy3 -179.5(2) . .
Dy2 Dy1 O14 Dy3 18.53(13) . .
Dy2 Dy1 O14 Dy3 99.81(16) 2_666 .
Dy3 Dy1 O14 Dy3 80.07(12) 2_666 .
O16 Dy1 O14 Dy2 -50.1(2) . 2_666
O5 Dy1 O14 Dy2 -117.92(15) . 2_666
O11 Dy1 O14 Dy2 15.99(13) . 2_666
O13 Dy1 O14 Dy2 158.38(16) . 2_666
O12 Dy1 O14 Dy2 83.3(2) . 2_666
O15 Dy1 O14 Dy2 -49.44(8) . 2_666
N3 Dy1 O14 Dy2 -146.92(16) . 2_666
N7 Dy1 O14 Dy2 80.66(16) . 2_666
Dy2 Dy1 O14 Dy2 -81.28(10) . 2_666
Dy3 Dy1 O14 Dy2 -19.74(12) 2_666 2_666
O16 Dy2 O15 Dy2 -19(34) . 2_666
O5 Dy2 O15 Dy2 76(5) . 2_666
O14 Dy2 O15 Dy2 -105(5) 2_666 2_666
O11 Dy2 O15 Dy2 160(5) 2_666 2_666
O6 Dy2 O15 Dy2 121(5) . 2_666
O7 Dy2 O15 Dy2 -58(5) . 2_666
N8 Dy2 O15 Dy2 -150(5) 2_666 2_666
N4 Dy2 O15 Dy2 29(5) . 2_666
Dy1 Dy2 O15 Dy2 28(5) . 2_666
Dy1 Dy2 O15 Dy2 -152(5) 2_666 2_666
Dy3 Dy2 O15 Dy2 -62(5) 2_666 2_666
O16 Dy2 O15 Dy1 -46.72(10) . .
O5 Dy2 O15 Dy1 48.23(11) . .
O14 Dy2 O15 Dy1 -132.80(11) 2_666 .
O11 Dy2 O15 Dy1 132.37(10) 2_666 .
O6 Dy2 O15 Dy1 92.93(16) . .
O7 Dy2 O15 Dy1 -85.86(15) . .
N8 Dy2 O15 Dy1 -177.83(13) 2_666 .
N4 Dy2 O15 Dy1 1.54(12) . .
Dy1 Dy2 O15 Dy1 180.0 2_666 .
Dy3 Dy2 O15 Dy1 -89.50(2) 2_666 .
O16 Dy2 O15 Dy1 133.28(10) . 2_666
O5 Dy2 O15 Dy1 -131.77(11) . 2_666
O14 Dy2 O15 Dy1 47.20(11) 2_666 2_666
O11 Dy2 O15 Dy1 -47.64(10) 2_666 2_666
O6 Dy2 O15 Dy1 -87.07(16) . 2_666
O7 Dy2 O15 Dy1 94.13(15) . 2_666
N8 Dy2 O15 Dy1 2.17(13) 2_666 2_666
N4 Dy2 O15 Dy1 -178.46(12) . 2_666
Dy1 Dy2 O15 Dy1 180.0 . 2_666
Dy3 Dy2 O15 Dy1 90.50(2) 2_666 2_666
O16 Dy2 O15 Dy3 42.78(10) . 2_666
O5 Dy2 O15 Dy3 137.73(11) . 2_666
O14 Dy2 O15 Dy3 -43.30(11) 2_666 2_666
O11 Dy2 O15 Dy3 -138.13(10) 2_666 2_666
O6 Dy2 O15 Dy3 -177.57(16) . 2_666
O7 Dy2 O15 Dy3 3.64(15) . 2_666
N8 Dy2 O15 Dy3 -88.33(13) 2_666 2_666
N4 Dy2 O15 Dy3 91.04(12) . 2_666
Dy1 Dy2 O15 Dy3 89.50(2) . 2_666
Dy1 Dy2 O15 Dy3 -90.50(2) 2_666 2_666
O16 Dy2 O15 Dy3 -137.22(10) . .
O5 Dy2 O15 Dy3 -42.27(11) . .
O14 Dy2 O15 Dy3 136.70(11) 2_666 .
O11 Dy2 O15 Dy3 41.86(10) 2_666 .
O6 Dy2 O15 Dy3 2.43(16) . .
O7 Dy2 O15 Dy3 -176.36(15) . .
N8 Dy2 O15 Dy3 91.67(13) 2_666 .
N4 Dy2 O15 Dy3 -88.96(12) . .
Dy1 Dy2 O15 Dy3 -90.50(2) . .
Dy1 Dy2 O15 Dy3 89.50(2) 2_666 .
Dy3 Dy2 O15 Dy3 180.000(1) 2_666 .
O16 Dy1 O15 Dy2 47.20(11) . .
O14 Dy1 O15 Dy2 -132.27(11) . .
O5 Dy1 O15 Dy2 -48.07(11) . .
O11 Dy1 O15 Dy2 132.28(11) . .
O13 Dy1 O15 Dy2 -89.13(17) . .
O12 Dy1 O15 Dy2 92.75(17) . .
N3 Dy1 O15 Dy2 -0.48(12) . .
N7 Dy1 O15 Dy2 179.81(13) . .
Dy2 Dy1 O15 Dy2 180.0 2_666 .
Dy3 Dy1 O15 Dy2 89.19(4) 2_666 .
O16 Dy1 O15 Dy2 -132.80(11) . 2_666
O14 Dy1 O15 Dy2 47.73(11) . 2_666
O5 Dy1 O15 Dy2 131.93(11) . 2_666
O11 Dy1 O15 Dy2 -47.72(11) . 2_666
O13 Dy1 O15 Dy2 90.87(17) . 2_666
O12 Dy1 O15 Dy2 -87.25(17) . 2_666
N3 Dy1 O15 Dy2 179.52(12) . 2_666
N7 Dy1 O15 Dy2 -0.19(13) . 2_666
Dy2 Dy1 O15 Dy2 180.0 . 2_666
Dy3 Dy1 O15 Dy2 -90.81(4) 2_666 2_666
O16 Dy1 O15 Dy1 -64(12) . 2_666
O14 Dy1 O15 Dy1 117(12) . 2_666
O5 Dy1 O15 Dy1 -159(12) . 2_666
O11 Dy1 O15 Dy1 22(12) . 2_666
O13 Dy1 O15 Dy1 160(12) . 2_666
O12 Dy1 O15 Dy1 -18(12) . 2_666
N3 Dy1 O15 Dy1 -111(12) . 2_666
N7 Dy1 O15 Dy1 69(12) . 2_666
Dy2 Dy1 O15 Dy1 -111(12) . 2_666
Dy2 Dy1 O15 Dy1 69(12) 2_666 2_666
Dy3 Dy1 O15 Dy1 -22(12) 2_666 2_666
O16 Dy1 O15 Dy3 -42.00(11) . 2_666
O14 Dy1 O15 Dy3 138.54(11) . 2_666
O5 Dy1 O15 Dy3 -137.27(11) . 2_666
O11 Dy1 O15 Dy3 43.08(11) . 2_666
O13 Dy1 O15 Dy3 -178.33(17) . 2_666
O12 Dy1 O15 Dy3 3.56(17) . 2_666
N3 Dy1 O15 Dy3 -89.68(13) . 2_666
N7 Dy1 O15 Dy3 90.61(13) . 2_666
Dy2 Dy1 O15 Dy3 -89.19(4) . 2_666
Dy2 Dy1 O15 Dy3 90.81(4) 2_666 2_666
O16 Dy1 O15 Dy3 138.00(11) . .
O14 Dy1 O15 Dy3 -41.46(11) . .
O5 Dy1 O15 Dy3 42.73(11) . .
O11 Dy1 O15 Dy3 -136.92(11) . .
O13 Dy1 O15 Dy3 1.67(17) . .
O12 Dy1 O15 Dy3 -176.44(17) . .
N3 Dy1 O15 Dy3 90.32(13) . .
N7 Dy1 O15 Dy3 -89.39(13) . .
Dy2 Dy1 O15 Dy3 90.81(4) . .
Dy2 Dy1 O15 Dy3 -89.19(4) 2_666 .
Dy3 Dy1 O15 Dy3 180.0 2_666 .
O16 Dy3 O15 Dy2 -134.43(11) 2_666 .
O14 Dy3 O15 Dy2 133.66(11) . .
O5 Dy3 O15 Dy2 44.60(11) . .
O11 Dy3 O15 Dy2 -44.46(11) 2_666 .
O8 Dy3 O15 Dy2 171.93(17) . .
O9 Dy3 O15 Dy2 49.4(2) . .
O10 Dy3 O15 Dy2 -81.63(19) . .
Dy2 Dy3 O15 Dy2 180.0 2_666 .
Dy1 Dy3 O15 Dy2 -90.17(3) 2_666 .
Dy1 Dy3 O15 Dy2 89.83(3) . .
O16 Dy3 O15 Dy2 45.57(11) 2_666 2_666
O14 Dy3 O15 Dy2 -46.34(11) . 2_666
O5 Dy3 O15 Dy2 -135.40(11) . 2_666
O11 Dy3 O15 Dy2 135.54(11) 2_666 2_666
O8 Dy3 O15 Dy2 -8.07(17) . 2_666
O9 Dy3 O15 Dy2 -130.6(2) . 2_666
O10 Dy3 O15 Dy2 98.37(19) . 2_666
Dy1 Dy3 O15 Dy2 89.83(3) 2_666 2_666
Dy1 Dy3 O15 Dy2 -90.17(3) . 2_666
Dy2 Dy3 O15 Dy2 180.0 . 2_666
O16 Dy3 O15 Dy1 135.74(11) 2_666 .
O14 Dy3 O15 Dy1 43.83(11) . .
O5 Dy3 O15 Dy1 -45.23(11) . .
O11 Dy3 O15 Dy1 -134.29(11) 2_666 .
O8 Dy3 O15 Dy1 82.10(17) . .
O9 Dy3 O15 Dy1 -40.4(2) . .
O10 Dy3 O15 Dy1 -171.46(19) . .
Dy2 Dy3 O15 Dy1 90.17(3) 2_666 .
Dy1 Dy3 O15 Dy1 180.0 2_666 .
Dy2 Dy3 O15 Dy1 -89.83(3) . .
O16 Dy3 O15 Dy1 -44.26(11) 2_666 2_666
O14 Dy3 O15 Dy1 -136.17(11) . 2_666
O5 Dy3 O15 Dy1 134.77(11) . 2_666
O11 Dy3 O15 Dy1 45.71(11) 2_666 2_666
O8 Dy3 O15 Dy1 -97.90(17) . 2_666
O9 Dy3 O15 Dy1 139.6(2) . 2_666
O10 Dy3 O15 Dy1 8.54(19) . 2_666
Dy2 Dy3 O15 Dy1 -89.83(3) 2_666 2_666
Dy1 Dy3 O15 Dy1 180.0 . 2_666
Dy2 Dy3 O15 Dy1 90.17(3) . 2_666
O16 Dy3 O15 Dy3 -71(34) 2_666 2_666
O14 Dy3 O15 Dy3 -163(34) . 2_666
O5 Dy3 O15 Dy3 108(34) . 2_666
O11 Dy3 O15 Dy3 19(34) 2_666 2_666
O8 Dy3 O15 Dy3 -124(34) . 2_666
O9 Dy3 O15 Dy3 113(34) . 2_666
O10 Dy3 O15 Dy3 -18(34) . 2_666
Dy2 Dy3 O15 Dy3 -116(34) 2_666 2_666
Dy1 Dy3 O15 Dy3 -26(34) 2_666 2_666
Dy1 Dy3 O15 Dy3 154(34) . 2_666
Dy2 Dy3 O15 Dy3 64(34) . 2_666
O14 Dy1 O16 Dy3 52.0(2) . 2_666
O5 Dy1 O16 Dy3 115.95(16) . 2_666
O11 Dy1 O16 Dy3 -17.80(14) . 2_666
O13 Dy1 O16 Dy3 -173.82(18) . 2_666
O12 Dy1 O16 Dy3 -98.76(17) . 2_666
O15 Dy1 O16 Dy3 51.37(10) . 2_666
N3 Dy1 O16 Dy3 -176.9(2) . 2_666
N7 Dy1 O16 Dy3 -43.3(3) . 2_666
Dy2 Dy1 O16 Dy3 100.96(17) . 2_666
Dy2 Dy1 O16 Dy3 19.93(14) 2_666 2_666
O14 Dy1 O16 Dy2 -49.0(2) . .
O5 Dy1 O16 Dy2 14.98(13) . .
O11 Dy1 O16 Dy2 -118.76(15) . .
O13 Dy1 O16 Dy2 85.2(2) . .
O12 Dy1 O16 Dy2 160.28(16) . .
O15 Dy1 O16 Dy2 -49.60(8) . .
N3 Dy1 O16 Dy2 82.14(16) . .
N7 Dy1 O16 Dy2 -144.26(17) . .
Dy2 Dy1 O16 Dy2 -81.03(11) 2_666 .
Dy3 Dy1 O16 Dy2 -100.96(18) 2_666 .
O5 Dy2 O16 Dy3 -117.21(16) . 2_666
O14 Dy2 O16 Dy3 16.36(14) 2_666 2_666
O11 Dy2 O16 Dy3 -53.3(2) 2_666 2_666
O6 Dy2 O16 Dy3 173.59(19) . 2_666
O7 Dy2 O16 Dy3 100.67(16) . 2_666
O15 Dy2 O16 Dy3 -52.15(10) . 2_666
N8 Dy2 O16 Dy3 47.5(3) 2_666 2_666
N4 Dy2 O16 Dy3 176.7(2) . 2_666
Dy1 Dy2 O16 Dy3 -102.14(17) . 2_666
Dy1 Dy2 O16 Dy3 -20.78(13) 2_666 2_666
O5 Dy2 O16 Dy1 -15.07(13) . .
O14 Dy2 O16 Dy1 118.50(15) 2_666 .
O11 Dy2 O16 Dy1 48.9(2) 2_666 .
O6 Dy2 O16 Dy1 -84.3(3) . .
O7 Dy2 O16 Dy1 -157.19(16) . .
O15 Dy2 O16 Dy1 49.99(9) . .
N8 Dy2 O16 Dy1 149.64(18) 2_666 .
N4 Dy2 O16 Dy1 -81.18(16) . .
Dy1 Dy2 O16 Dy1 81.36(11) 2_666 .
Dy3 Dy2 O16 Dy1 102.14(17) 2_666 .
